data_1554703
loop_
_publ_author_name
'Anitha, Mandala'
'Shankar, Mallepalli'
'Kumara Swamy, K. C.'

_publ_section_title
;
 Reactivity of epoxy-ynamides with metal halides: nucleophile
 (Br/Cl/OH)-assisted tandem intramolecular 5-exo-dig or 6-endo-dig
 cyclisation and AgF2-promoted oxidation
;
_journal_issue 8
_journal_name_full 'Organic Chemistry Frontiers'
_journal_page_first 1133
_journal_paper_doi 10.1039/C9QO00027E
_journal_volume 6
_journal_year 2019
_chemical_formula_sum 'C17 H16 Br3 N O2 S'
_chemical_formula_weight 538.10
_space_group_IT_number 14
_space_group_name_Hall '-P 2ybc'
_space_group_name_H-M_alt 'P 1 21/c 1'
_symmetry_cell_setting monoclinic
_symmetry_space_group_name_H-M 'P 1 21/c 1'
_atom_sites_solution_hydrogens geom
_atom_sites_solution_primary direct
_atom_sites_solution_secondary difmap
_audit_creation_method SHELXL-97
_audit_update_record
;
2018-12-15 deposited with the CCDC.	2019-02-21 downloaded from the CCDC.
;
_cell_angle_alpha 90.00
_cell_angle_beta 101.3220(10)
_cell_angle_gamma 90.00
_cell_formula_units_Z 4
_cell_length_a 8.2985(3)
_cell_length_b 12.4303(6)
_cell_length_c 19.4432(8)
_cell_measurement_reflns_used 9919
_cell_measurement_temperature 300(2)
_cell_measurement_theta_max 25.83
_cell_measurement_theta_min 2.50
_cell_volume 1966.59(14)
_computing_cell_refinement 'Bruker SAINT'
_computing_data_collection 'Bruker APEX2'
_computing_data_reduction 'Bruker SAINT'
_computing_molecular_graphics 'Bruker SHELXTL'
_computing_publication_material 'Bruker SHELXTL'
_computing_structure_refinement 'SHELXL-2014 (Sheldrick 2014)'
_computing_structure_solution 'SHELXS-97 (Sheldrick, 2008)'
_diffrn_ambient_temperature 300(2)
_diffrn_measured_fraction_theta_full 0.991
_diffrn_measured_fraction_theta_max 0.991
_diffrn_measurement_device_type 'Bruker APEX-II CCD'
_diffrn_measurement_method '\f and \w scans'
_diffrn_radiation_monochromator graphite
_diffrn_radiation_source 'fine-focus sealed tube'
_diffrn_radiation_type MoK\a
_diffrn_radiation_wavelength 0.71073
_diffrn_reflns_av_R_equivalents 0.0356
_diffrn_reflns_av_sigmaI/netI 0.0177
_diffrn_reflns_limit_h_max 9
_diffrn_reflns_limit_h_min -9
_diffrn_reflns_limit_k_max 14
_diffrn_reflns_limit_k_min -14
_diffrn_reflns_limit_l_max 23
_diffrn_reflns_limit_l_min -23
_diffrn_reflns_number 32477
_diffrn_reflns_theta_full 25.00
_diffrn_reflns_theta_max 25.00
_diffrn_reflns_theta_min 2.96
_exptl_absorpt_coefficient_mu 6.269
_exptl_crystal_colour colourless
_exptl_crystal_density_diffrn 1.817
_exptl_crystal_density_method 'not measured'
_exptl_crystal_description BLOCK
_exptl_crystal_F_000 1048
_exptl_crystal_recrystallization_method 'Re-crystallisation from solvent'
_exptl_crystal_size_max 0.22
_exptl_crystal_size_mid 0.20
_exptl_crystal_size_min 0.18
_refine_diff_density_max 0.669
_refine_diff_density_min -0.826
_refine_diff_density_rms 0.072
_refine_ls_extinction_method none
_refine_ls_goodness_of_fit_ref 1.047
_refine_ls_hydrogen_treatment mixed
_refine_ls_matrix_type full
_refine_ls_number_parameters 218
_refine_ls_number_reflns 3431
_refine_ls_number_restraints 0
_refine_ls_restrained_S_all 1.047
_refine_ls_R_factor_all 0.0470
_refine_ls_R_factor_gt 0.0394
_refine_ls_shift/su_max 0.001
_refine_ls_shift/su_mean 0.000
_refine_ls_structure_factor_coef Fsqd
_refine_ls_weighting_details 'calc w=1/[\s^2^(Fo^2^)+(0.0459P)^2^+3.5045P] where P=(Fo^2^+2Fc^2^)/3'
_refine_ls_weighting_scheme calc
_refine_ls_wR_factor_gt 0.0993
_refine_ls_wR_factor_ref 0.1036
_reflns_number_gt 2936
_reflns_number_total 3431
_reflns_threshold_expression >2sigma(I)
_cod_data_source_file c9qo00027e2.cif
_cod_data_source_block compound31
_cod_depositor_comments
;
The following automatic conversions were performed:

data item '_symmetry_cell_setting' value 'Monoclinic' was changed to
'monoclinic' in accordance with the
/home/saulius/struct/COD-crude-data/automatic-downloads/DataCite-retrospective/RSC/depositions/lib/dictionaries/cif_core.dic
dictionary named 'cif_core.dic' version 2.4.2 last updated on
2011-04-26.

Automatic conversion script
Id: cif_fix_values 6909 2019-04-08 15:41:33Z antanas 
;
_cod_original_sg_symbol_H-M P2(1)/c
_cod_database_code 1554703

loop_
_symmetry_equiv_pos_as_xyz
'x, y, z'
'-x, y+1/2, -z+1/2'
'-x, -y, -z'
'x, -y-1/2, z-1/2'

loop_
_atom_site_label
_atom_site_type_symbol
_atom_site_fract_x
_atom_site_fract_y
_atom_site_fract_z
_atom_site_U_iso_or_equiv
_atom_site_adp_type
_atom_site_occupancy
_atom_site_symmetry_multiplicity
_atom_site_calc_flag
_atom_site_refinement_flags
Br3 Br 0.11460(6) 0.10429(4) 0.65042(2) 0.06600(17) Uani 1 1 d .
Br2 Br 0.34718(6) 0.33834(4) 0.51549(3) 0.07005(18) Uani 1 1 d .
Br1 Br 0.68552(9) -0.06278(6) 0.59063(4) 0.1029(3) Uani 1 1 d .
S1 S 0.48720(13) 0.28096(10) 0.71198(5) 0.0542(3) Uani 1 1 d .
N1 N 0.4419(4) 0.2119(3) 0.63739(17) 0.0496(8) Uani 1 1 d .
O2 O 0.3416(4) 0.3361(3) 0.71835(18) 0.0751(10) Uani 1 1 d .
O1 O 0.5634(5) 0.2050(3) 0.76335(18) 0.0848(12) Uani 1 1 d .
C1 C 0.6364(5) 0.3755(3) 0.70104(19) 0.0445(9) Uani 1 1 d .
C10 C 0.0066(5) 0.2350(3) 0.5299(2) 0.0472(9) Uani 1 1 d .
C8 C 0.3049(5) 0.2402(3) 0.5869(2) 0.0501(9) Uani 1 1 d .
C9 C 0.1551(5) 0.2039(3) 0.5824(2) 0.0496(9) Uani 1 1 d .
C15 C -0.0574(6) 0.1652(4) 0.4765(2) 0.0591(11) Uani 1 1 d .
H15 H -0.0060 0.0996 0.4726 0.071 Uiso 1 1 calc R
C6 C 0.8012(5) 0.3491(4) 0.7209(3) 0.0606(11) Uani 1 1 d .
H6 H 0.8330 0.2827 0.7411 0.073 Uiso 1 1 calc R
C2 C 0.5913(6) 0.4752(4) 0.6734(2) 0.0569(11) Uani 1 1 d .
H2 H 0.4806 0.4933 0.6612 0.068 Uiso 1 1 calc R
C3 C 0.7080(7) 0.5477(4) 0.6639(2) 0.0697(13) Uani 1 1 d .
H3 H 0.6760 0.6152 0.6455 0.084 Uiso 1 1 calc R
C4 C 0.8713(7) 0.5228(5) 0.6808(2) 0.0714(15) Uani 1 1 d .
C5 C 0.9177(6) 0.4237(5) 0.7100(3) 0.0738(15) Uani 1 1 d .
H5 H 1.0287 0.4067 0.7226 0.089 Uiso 1 1 calc R
C14 C -0.1980(6) 0.1924(5) 0.4287(3) 0.0706(14) Uani 1 1 d .
H14 H -0.2392 0.1459 0.3920 0.085 Uiso 1 1 calc R
C16 C 0.5703(6) 0.1433(4) 0.6149(3) 0.0638(12) Uani 1 1 d .
H16A H 0.5749 0.1584 0.5664 0.077 Uiso 1 1 calc R
H16B H 0.6771 0.1590 0.6436 0.077 Uiso 1 1 calc R
C11 C -0.0698(7) 0.3313(5) 0.5345(3) 0.0763(15) Uani 1 1 d .
H11 H -0.0263 0.3808 0.5691 0.092 Uiso 1 1 calc R
C13 C -0.2751(6) 0.2856(6) 0.4351(3) 0.0762(15) Uani 1 1 d .
H13 H -0.3714 0.3024 0.4036 0.091 Uiso 1 1 calc R
C12 C -0.2140(8) 0.3544(6) 0.4865(3) 0.0908(19) Uani 1 1 d .
H12 H -0.2686 0.4188 0.4904 0.109 Uiso 1 1 calc R
C17 C 0.5286(8) 0.0283(5) 0.6227(4) 0.0887(17) Uani 1 1 d .
H17A H 0.4195 0.0137 0.5958 0.106 Uiso 1 1 calc R
H17B H 0.5283 0.0129 0.6716 0.106 Uiso 1 1 calc R
C7 C 1.0014(11) 0.6023(7) 0.6682(4) 0.134(4) Uani 1 1 d .
H7A H 1.0103 0.6000 0.6197 0.201 Uiso 1 1 calc R
H7B H 1.1053 0.5835 0.6970 0.201 Uiso 1 1 calc R
H7C H 0.9710 0.6735 0.6798 0.201 Uiso 1 1 calc R

loop_
_atom_site_aniso_label
_atom_site_aniso_U_11
_atom_site_aniso_U_22
_atom_site_aniso_U_33
_atom_site_aniso_U_23
_atom_site_aniso_U_13
_atom_site_aniso_U_12
Br3 0.0548(3) 0.0809(3) 0.0592(3) 0.0232(2) 0.0035(2) -0.0149(2)
Br2 0.0727(3) 0.0753(3) 0.0625(3) 0.0137(2) 0.0142(2) -0.0149(2)
Br1 0.0874(4) 0.0806(4) 0.1419(6) -0.0244(4) 0.0259(4) 0.0096(3)
S1 0.0504(6) 0.0684(7) 0.0408(5) 0.0001(5) 0.0018(4) -0.0170(5)
N1 0.0389(16) 0.057(2) 0.0478(18) -0.0060(15) -0.0042(14) -0.0043(15)
O2 0.0542(18) 0.107(3) 0.068(2) -0.0291(19) 0.0212(16) -0.0170(18)
O1 0.095(3) 0.089(3) 0.058(2) 0.0292(18) -0.0166(18) -0.032(2)
C1 0.043(2) 0.051(2) 0.0364(19) -0.0060(16) 0.0002(15) -0.0059(17)
C10 0.0398(19) 0.061(2) 0.039(2) -0.0016(18) 0.0037(16) 0.0010(18)
C8 0.050(2) 0.052(2) 0.046(2) -0.0054(18) 0.0034(17) -0.0063(18)
C9 0.049(2) 0.054(2) 0.044(2) 0.0008(18) 0.0050(17) -0.0060(18)
C15 0.058(3) 0.055(3) 0.058(3) -0.002(2) -0.004(2) -0.002(2)
C6 0.044(2) 0.062(3) 0.069(3) -0.004(2) -0.005(2) 0.002(2)
C2 0.059(3) 0.057(3) 0.051(2) -0.006(2) 0.0005(19) 0.001(2)
C3 0.095(4) 0.056(3) 0.055(3) -0.005(2) 0.009(3) -0.022(3)
C4 0.091(4) 0.081(4) 0.048(3) -0.028(2) 0.028(2) -0.046(3)
C5 0.043(2) 0.100(4) 0.077(3) -0.031(3) 0.010(2) -0.017(3)
C14 0.059(3) 0.090(4) 0.054(3) 0.004(2) -0.010(2) -0.020(3)
C16 0.049(2) 0.065(3) 0.073(3) -0.005(2) 0.001(2) -0.003(2)
C11 0.082(4) 0.082(4) 0.061(3) -0.020(3) 0.004(3) 0.023(3)
C13 0.046(2) 0.116(5) 0.063(3) 0.018(3) 0.000(2) 0.007(3)
C12 0.079(4) 0.102(5) 0.092(4) 0.011(4) 0.019(3) 0.046(3)
C17 0.081(4) 0.069(3) 0.123(5) -0.012(3) 0.037(4) -0.005(3)
C7 0.150(7) 0.155(7) 0.108(5) -0.040(5) 0.053(5) -0.109(6)

loop_
_atom_type_symbol
_atom_type_description
_atom_type_scat_dispersion_real
_atom_type_scat_dispersion_imag
_atom_type_scat_source
C C 0.0033 0.0016 'International Tables Vol C Tables 4.2.6.8 and 6.1.1.4'
H H 0.0000 0.0000 'International Tables Vol C Tables 4.2.6.8 and 6.1.1.4'
N N 0.0061 0.0033 'International Tables Vol C Tables 4.2.6.8 and 6.1.1.4'
O O 0.0106 0.0060 'International Tables Vol C Tables 4.2.6.8 and 6.1.1.4'
S S 0.1246 0.1234 'International Tables Vol C Tables 4.2.6.8 and 6.1.1.4'
Br Br -0.2901 2.4595 'International Tables Vol C Tables 4.2.6.8 and 6.1.1.4'

loop_
_geom_angle_atom_site_label_1
_geom_angle_atom_site_label_2
_geom_angle_atom_site_label_3
_geom_angle
O2 S1 O1 121.8(3)
O2 S1 N1 105.99(18)
O1 S1 N1 105.2(2)
O2 S1 C1 108.8(2)
O1 S1 C1 107.6(2)
N1 S1 C1 106.53(18)
C8 N1 C16 117.8(3)
C8 N1 S1 119.9(3)
C16 N1 S1 119.8(3)
C2 C1 C6 120.0(4)
C2 C1 S1 120.5(3)
C6 C1 S1 119.4(3)
C11 C10 C15 119.1(4)
C11 C10 C9 121.0(4)
C15 C10 C9 119.9(4)
C9 C8 N1 126.4(4)
C9 C8 Br2 118.3(3)
N1 C8 Br2 115.3(3)
C8 C9 C10 127.2(4)
C8 C9 Br3 118.4(3)
C10 C9 Br3 114.4(3)
C10 C15 C14 120.1(5)
C10 C15 H15 119.9
C14 C15 H15 119.9
C5 C6 C1 118.7(5)
C5 C6 H6 120.7
C1 C6 H6 120.7
C3 C2 C1 120.2(4)
C3 C2 H2 119.9
C1 C2 H2 119.9
C2 C3 C4 121.0(5)
C2 C3 H3 119.5
C4 C3 H3 119.5
C3 C4 C5 119.0(4)
C3 C4 C7 121.1(7)
C5 C4 C7 119.8(6)
C4 C5 C6 120.9(5)
C4 C5 H5 119.5
C6 C5 H5 119.5
C13 C14 C15 120.3(5)
C13 C14 H14 119.9
C15 C14 H14 119.9
C17 C16 N1 109.0(4)
C17 C16 H16A 109.9
N1 C16 H16A 109.9
C17 C16 H16B 109.9
N1 C16 H16B 109.9
H16A C16 H16B 108.3
C10 C11 C12 119.0(5)
C10 C11 H11 120.5
C12 C11 H11 120.5
C12 C13 C14 120.2(5)
C12 C13 H13 119.9
C14 C13 H13 119.9
C13 C12 C11 121.2(5)
C13 C12 H12 119.4
C11 C12 H12 119.4
C16 C17 Br1 110.4(4)
C16 C17 H17A 109.6
Br1 C17 H17A 109.6
C16 C17 H17B 109.6
Br1 C17 H17B 109.6
H17A C17 H17B 108.1
C4 C7 H7A 109.5
C4 C7 H7B 109.5
H7A C7 H7B 109.5
C4 C7 H7C 109.5
H7A C7 H7C 109.5
H7B C7 H7C 109.5

loop_
_geom_bond_atom_site_label_1
_geom_bond_atom_site_label_2
_geom_bond_distance
Br3 C9 1.890(4)
Br2 C8 1.931(4)
Br1 C17 1.919(6)
S1 O2 1.416(4)
S1 O1 1.429(4)
S1 N1 1.663(3)
S1 C1 1.750(4)
N1 C8 1.394(5)
N1 C16 1.496(6)
C1 C2 1.374(6)
C1 C6 1.385(6)
C10 C11 1.366(6)
C10 C15 1.377(6)
C10 C9 1.488(5)
C8 C9 1.309(6)
C15 C14 1.384(6)
C15 H15 0.9300
C6 C5 1.385(7)
C6 H6 0.9300
C2 C3 1.362(7)
C2 H2 0.9300
C3 C4 1.365(8)
C3 H3 0.9300
C4 C5 1.379(8)
C4 C7 1.519(7)
C5 H5 0.9300
C14 C13 1.340(8)
C14 H14 0.9300
C16 C17 1.486(7)
C16 H16A 0.9700
C16 H16B 0.9700
C11 C12 1.395(8)
C11 H11 0.9300
C13 C12 1.338(9)
C13 H13 0.9300
C12 H12 0.9300
C17 H17A 0.9700
C17 H17B 0.9700
C7 H7A 0.9600
C7 H7B 0.9600
C7 H7C 0.9600
